data_4037066
loop_
_publ_author_name
'Humpl, Marek'
'Tauchman, Ji\<r\'i'
'Topolov\<can, Nikola'
'Kretschmer, Jan'
'Hessler, Filip'
'C\'isa\<rov\'a, Ivana'
'Kotora, Martin'
'Vesel\'y, Jan'

_publ_section_title
;
 Stereoselective Synthesis of Ezetimibe via Cross-Metathesis of
 Homoallylalcohols and \a-Methylidene-\b-Lactams.
;
_journal_issue 17
_journal_name_full 'The Journal of organic chemistry'
_journal_page_first 7692
_journal_page_last 7699
_journal_paper_doi 10.1021/acs.joc.6b01406
_journal_volume 81
_journal_year 2016
_chemical_compound_source 'synthesized by the authors'
_chemical_formula_moiety 'C22 H17 N O'
_chemical_formula_sum 'C22 H17 N O'
_chemical_formula_weight 311.37
_space_group_IT_number 14
_space_group_name_Hall '-P 2ybc'
_space_group_name_H-M_alt 'P 1 21/c 1'
_symmetry_cell_setting monoclinic
_symmetry_space_group_name_Hall '-P 2ybc'
_symmetry_space_group_name_H-M 'P 1 21/c 1'
_atom_sites_solution_hydrogens difmap
_atom_sites_solution_primary direct
_atom_sites_solution_secondary difmap
_audit_creation_method SHELXL-97
_cell_angle_alpha 90.00
_cell_angle_beta 91.704(3)
_cell_angle_gamma 90.00
_cell_formula_units_Z 4
_cell_length_a 6.1702(4)
_cell_length_b 15.1497(10)
_cell_length_c 17.1805(12)
_cell_measurement_reflns_used 2420
_cell_measurement_temperature 150(2)
_cell_measurement_theta_max 25.94
_cell_measurement_theta_min 2.94
_cell_volume 1605.27(19)
_computing_cell_refinement 'Bruker SAINT'
_computing_data_collection 'Bruker APEX2'
_computing_data_reduction 'Bruker SAINT'
_computing_structure_refinement 'SHELXL-97 (Sheldrick, 2008)'
_computing_structure_solution 'SHELXS-97 (Sheldrick, 2008)'
_diffrn_ambient_temperature 150(2)
_diffrn_measured_fraction_theta_full 0.998
_diffrn_measured_fraction_theta_max 0.998
_diffrn_measurement_device_type 'Bruker APEX-II CCD'
_diffrn_measurement_method '\f and \w scans'
_diffrn_radiation_monochromator graphite
_diffrn_radiation_source 'fine-focus sealed tube'
_diffrn_radiation_type MoK\a
_diffrn_radiation_wavelength 0.71073
_diffrn_reflns_av_R_equivalents 0.0283
_diffrn_reflns_av_sigmaI/netI 0.0388
_diffrn_reflns_limit_h_max 7
_diffrn_reflns_limit_h_min -7
_diffrn_reflns_limit_k_max 18
_diffrn_reflns_limit_k_min -17
_diffrn_reflns_limit_l_max 21
_diffrn_reflns_limit_l_min -17
_diffrn_reflns_number 8944
_diffrn_reflns_theta_full 26.00
_diffrn_reflns_theta_max 26.00
_diffrn_reflns_theta_min 1.79
_diffrn_standards_number 0
_exptl_absorpt_coefficient_mu 0.079
_exptl_absorpt_correction_T_max 0.9875
_exptl_absorpt_correction_T_min 0.9596
_exptl_absorpt_correction_type multi-scan
_exptl_crystal_colour colourless
_exptl_crystal_density_diffrn 1.288
_exptl_crystal_density_method 'not measured'
_exptl_crystal_description bar
_exptl_crystal_F_000 656
_exptl_crystal_size_max 0.53
_exptl_crystal_size_mid 0.20
_exptl_crystal_size_min 0.16
_refine_diff_density_max 0.171
_refine_diff_density_min -0.194
_refine_diff_density_rms 0.041
_refine_ls_extinction_method none
_refine_ls_goodness_of_fit_ref 1.024
_refine_ls_hydrogen_treatment constr
_refine_ls_matrix_type full
_refine_ls_number_parameters 217
_refine_ls_number_reflns 3156
_refine_ls_number_restraints 0
_refine_ls_restrained_S_all 1.024
_refine_ls_R_factor_all 0.0665
_refine_ls_R_factor_gt 0.0397
_refine_ls_shift/su_max 0.000
_refine_ls_shift/su_mean 0.000
_refine_ls_structure_factor_coef Fsqd
_refine_ls_weighting_details 'calc w=1/[\s^2^(Fo^2^)+(0.0452P)^2^+0.2593P] where P=(Fo^2^+2Fc^2^)/3'
_refine_ls_weighting_scheme calc
_refine_ls_wR_factor_gt 0.0861
_refine_ls_wR_factor_ref 0.0971
_reflns_number_gt 2270
_reflns_number_total 3156
_reflns_threshold_expression I>2\s(I)
_cod_data_source_file jo6b01406_si_002.cif
_cod_data_source_block ah120b
_cod_original_sg_symbol_H-M 'P 21/c'
_cod_database_code 4037066

loop_
_symmetry_equiv_pos_as_xyz
'x, y, z'
'-x, y+1/2, -z+1/2'
'-x, -y, -z'
'x, -y-1/2, z-1/2'

loop_
_atom_site_label
_atom_site_type_symbol
_atom_site_fract_x
_atom_site_fract_y
_atom_site_fract_z
_atom_site_U_iso_or_equiv
_atom_site_adp_type
_atom_site_occupancy
_atom_site_symmetry_multiplicity
_atom_site_calc_flag
_atom_site_refinement_flags
N1 N 0.42736(19) 0.12458(8) 0.05306(7) 0.0199(3) Uani 1 1 d .
O1 O 0.08222(16) 0.07512(7) 0.09089(6) 0.0262(3) Uani 1 1 d .
C1 C 0.2620(2) 0.10656(9) 0.10297(9) 0.0199(3) Uani 1 1 d .
C2 C 0.3923(2) 0.14417(9) 0.17015(9) 0.0191(3) Uani 1 1 d .
C3 C 0.5751(2) 0.16283(10) 0.11415(8) 0.0196(3) Uani 1 1 d .
H3 H 0.7060 0.1254 0.1250 0.023 Uiso 1 1 calc R
C4 C 0.4548(2) 0.11360(9) -0.02704(9) 0.0195(3) Uani 1 1 d .
C5 C 0.2859(2) 0.08063(10) -0.07461(9) 0.0236(4) Uani 1 1 d .
H5 H 0.1525 0.0635 -0.0530 0.028 Uiso 1 1 calc R
C6 C 0.3166(3) 0.07344(11) -0.15375(9) 0.0293(4) Uani 1 1 d .
H6 H 0.2023 0.0513 -0.1865 0.035 Uiso 1 1 calc R
C7 C 0.5100(3) 0.09777(11) -0.18630(10) 0.0311(4) Uani 1 1 d .
H7 H 0.5278 0.0931 -0.2409 0.037 Uiso 1 1 calc R
C8 C 0.6775(3) 0.12911(11) -0.13826(10) 0.0299(4) Uani 1 1 d .
H8 H 0.8115 0.1454 -0.1600 0.036 Uiso 1 1 calc R
C9 C 0.6510(2) 0.13682(10) -0.05914(9) 0.0254(4) Uani 1 1 d .
H9 H 0.7667 0.1580 -0.0266 0.031 Uiso 1 1 calc R
C10 C 0.3698(2) 0.16737(9) 0.24423(9) 0.0204(3) Uani 1 1 d .
H10 H 0.4895 0.1982 0.2673 0.025 Uiso 1 1 calc R
C11 C 0.1886(2) 0.15249(9) 0.29526(9) 0.0203(3) Uani 1 1 d .
C12 C 0.1933(3) 0.19158(10) 0.36881(9) 0.0262(4) Uani 1 1 d .
H12 H 0.3139 0.2269 0.3848 0.031 Uiso 1 1 calc R
C13 C 0.0239(3) 0.17945(11) 0.41878(10) 0.0313(4) Uani 1 1 d .
H13 H 0.0285 0.2068 0.4686 0.038 Uiso 1 1 calc R
C14 C -0.1522(3) 0.12770(11) 0.39665(10) 0.0318(4) Uani 1 1 d .
H14 H -0.2686 0.1197 0.4309 0.038 Uiso 1 1 calc R
C15 C -0.1575(2) 0.08757(11) 0.32404(9) 0.0281(4) Uani 1 1 d .
H15 H -0.2774 0.0515 0.3089 0.034 Uiso 1 1 calc R
C16 C 0.0100(2) 0.09963(10) 0.27359(9) 0.0237(4) Uani 1 1 d .
H16 H 0.0043 0.0720 0.2239 0.028 Uiso 1 1 calc R
C17 C 0.6301(2) 0.25932(10) 0.10581(8) 0.0202(3) Uani 1 1 d .
C18 C 0.4761(2) 0.31948(10) 0.07812(9) 0.0253(4) Uani 1 1 d .
H18 H 0.3374 0.2990 0.0607 0.030 Uiso 1 1 calc R
C19 C 0.5222(3) 0.40864(11) 0.07565(9) 0.0295(4) Uani 1 1 d .
H19 H 0.4156 0.4490 0.0564 0.035 Uiso 1 1 calc R
C20 C 0.7237(3) 0.43928(11) 0.10117(10) 0.0321(4) Uani 1 1 d .
H20 H 0.7557 0.5006 0.0994 0.038 Uiso 1 1 calc R
C21 C 0.8779(3) 0.38018(12) 0.12925(10) 0.0332(4) Uani 1 1 d .
H21 H 1.0159 0.4010 0.1470 0.040 Uiso 1 1 calc R
C22 C 0.8317(2) 0.29044(11) 0.13155(9) 0.0263(4) Uani 1 1 d .
H22 H 0.9384 0.2502 0.1508 0.032 Uiso 1 1 calc R

loop_
_atom_site_aniso_label
_atom_site_aniso_U_11
_atom_site_aniso_U_22
_atom_site_aniso_U_33
_atom_site_aniso_U_23
_atom_site_aniso_U_13
_atom_site_aniso_U_12
N1 0.0162(6) 0.0225(7) 0.0211(7) -0.0022(5) 0.0010(5) -0.0045(5)
O1 0.0185(6) 0.0342(6) 0.0260(6) -0.0031(5) 0.0010(4) -0.0073(5)
C1 0.0199(8) 0.0173(7) 0.0224(8) 0.0011(6) 0.0008(6) -0.0001(6)
C2 0.0165(7) 0.0173(8) 0.0234(8) 0.0024(6) -0.0009(6) -0.0012(6)
C3 0.0170(7) 0.0201(8) 0.0214(8) -0.0003(6) -0.0015(6) -0.0007(6)
C4 0.0216(8) 0.0150(7) 0.0219(8) -0.0012(6) 0.0009(6) 0.0020(6)
C5 0.0237(8) 0.0205(8) 0.0266(8) -0.0008(7) 0.0018(6) -0.0043(6)
C6 0.0337(9) 0.0280(9) 0.0260(9) -0.0047(7) -0.0024(7) -0.0054(7)
C7 0.0402(10) 0.0314(9) 0.0222(9) -0.0047(7) 0.0057(7) 0.0002(8)
C8 0.0269(9) 0.0336(9) 0.0296(9) -0.0034(7) 0.0102(7) -0.0009(7)
C9 0.0205(8) 0.0294(9) 0.0265(9) -0.0029(7) 0.0026(6) -0.0013(7)
C10 0.0193(8) 0.0188(8) 0.0229(8) 0.0014(6) -0.0037(6) -0.0015(6)
C11 0.0223(8) 0.0191(8) 0.0194(8) 0.0032(6) -0.0011(6) 0.0028(6)
C12 0.0285(9) 0.0245(8) 0.0253(9) -0.0009(7) -0.0029(7) 0.0028(7)
C13 0.0365(10) 0.0356(10) 0.0218(8) -0.0021(7) 0.0021(7) 0.0096(8)
C14 0.0273(9) 0.0397(10) 0.0287(9) 0.0095(8) 0.0084(7) 0.0096(8)
C15 0.0213(8) 0.0316(9) 0.0314(9) 0.0083(7) 0.0003(7) 0.0003(7)
C16 0.0234(8) 0.0264(8) 0.0212(8) 0.0040(7) -0.0021(6) -0.0009(7)
C17 0.0207(7) 0.0232(8) 0.0170(8) -0.0025(6) 0.0035(6) -0.0032(6)
C18 0.0245(8) 0.0276(9) 0.0238(8) 0.0013(7) 0.0003(7) -0.0019(7)
C19 0.0374(10) 0.0264(9) 0.0250(9) 0.0020(7) 0.0050(7) 0.0018(7)
C20 0.0449(10) 0.0215(9) 0.0303(9) -0.0034(7) 0.0100(8) -0.0088(8)
C21 0.0295(9) 0.0337(10) 0.0367(10) -0.0074(8) 0.0047(7) -0.0115(8)
C22 0.0208(8) 0.0283(9) 0.0297(9) -0.0020(7) 0.0012(7) -0.0029(7)

loop_
_atom_type_symbol
_atom_type_description
_atom_type_scat_dispersion_real
_atom_type_scat_dispersion_imag
_atom_type_scat_source
C C 0.0033 0.0016 'International Tables Vol C Tables 4.2.6.8 and 6.1.1.4'
H H 0.0000 0.0000 'International Tables Vol C Tables 4.2.6.8 and 6.1.1.4'
N N 0.0061 0.0033 'International Tables Vol C Tables 4.2.6.8 and 6.1.1.4'
O O 0.0106 0.0060 'International Tables Vol C Tables 4.2.6.8 and 6.1.1.4'

loop_
_geom_angle_atom_site_label_1
_geom_angle_atom_site_label_2
_geom_angle_atom_site_label_3
_geom_angle
C1 N1 C4 134.44(12)
C1 N1 C3 95.03(11)
C4 N1 C3 130.52(12)
O1 C1 N1 131.10(14)
O1 C1 C2 138.06(14)
N1 C1 C2 90.79(11)
C10 C2 C1 140.11(14)
C10 C2 C3 130.68(13)
C1 C2 C3 88.55(11)
N1 C3 C17 116.45(12)
N1 C3 C2 85.63(10)
C17 C3 C2 114.25(12)
N1 C3 H3 112.6
C17 C3 H3 112.6
C2 C3 H3 112.6
C9 C4 C5 120.08(14)
C9 C4 N1 119.45(13)
C5 C4 N1 120.46(13)
C6 C5 C4 118.81(14)
C6 C5 H5 120.6
C4 C5 H5 120.6
C7 C6 C5 121.45(15)
C7 C6 H6 119.3
C5 C6 H6 119.3
C6 C7 C8 119.17(15)
C6 C7 H7 120.4
C8 C7 H7 120.4
C9 C8 C7 120.46(15)
C9 C8 H8 119.8
C7 C8 H8 119.8
C8 C9 C4 120.01(14)
C8 C9 H9 120.0
C4 C9 H9 120.0
C2 C10 C11 129.59(14)
C2 C10 H10 115.2
C11 C10 H10 115.2
C12 C11 C16 118.50(14)
C12 C11 C10 118.90(14)
C16 C11 C10 122.59(13)
C13 C12 C11 120.65(15)
C13 C12 H12 119.7
C11 C12 H12 119.7
C14 C13 C12 120.38(15)
C14 C13 H13 119.8
C12 C13 H13 119.8
C13 C14 C15 119.53(15)
C13 C14 H14 120.2
C15 C14 H14 120.2
C16 C15 C14 120.55(15)
C16 C15 H15 119.7
C14 C15 H15 119.7
C15 C16 C11 120.38(15)
C15 C16 H16 119.8
C11 C16 H16 119.8
C22 C17 C18 118.86(14)
C22 C17 C3 120.00(13)
C18 C17 C3 120.96(13)
C19 C18 C17 120.80(15)
C19 C18 H18 119.6
C17 C18 H18 119.6
C18 C19 C20 120.10(16)
C18 C19 H19 119.9
C20 C19 H19 119.9
C21 C20 C19 119.66(15)
C21 C20 H20 120.2
C19 C20 H20 120.2
C20 C21 C22 120.25(15)
C20 C21 H21 119.9
C22 C21 H21 119.9
C21 C22 C17 120.32(15)
C21 C22 H22 119.8
C17 C22 H22 119.8

loop_
_geom_bond_atom_site_label_1
_geom_bond_atom_site_label_2
_geom_bond_distance
N1 C1 1.3794(18)
N1 C4 1.4015(19)
N1 C3 1.4871(17)
O1 C1 1.2194(17)
C1 C2 1.499(2)
C2 C10 1.332(2)
C2 C3 1.531(2)
C3 C17 1.508(2)
C3 H3 1.0000
C4 C9 1.390(2)
C4 C5 1.397(2)
C5 C6 1.383(2)
C5 H5 0.9500
C6 C7 1.383(2)
C6 H6 0.9500
C7 C8 1.387(2)
C7 H7 0.9500
C8 C9 1.379(2)
C8 H8 0.9500
C9 H9 0.9500
C10 C11 1.459(2)
C10 H10 0.9500
C11 C12 1.395(2)
C11 C16 1.404(2)
C12 C13 1.385(2)
C12 H12 0.9500
C13 C14 1.384(2)
C13 H13 0.9500
C14 C15 1.387(2)
C14 H14 0.9500
C15 C16 1.381(2)
C15 H15 0.9500
C16 H16 0.9500
C17 C22 1.390(2)
C17 C18 1.391(2)
C18 C19 1.381(2)
C18 H18 0.9500
C19 C20 1.386(2)
C19 H19 0.9500
C20 C21 1.383(2)
C20 H20 0.9500
C21 C22 1.390(2)
C21 H21 0.9500
C22 H22 0.9500
